data_2010314
loop_
_publ_author_name
'Ianelli, Sandra'
'Nardelli, Mario'
'Belletti, Daniele'
'Caub\`ere, Caterine'
'Caub\`ere, Paul'
'Jamart-Gr\'egoire, Brigitte'

_publ_section_title
;2-Ethylthio-5-methyl-6,7,8,9,10,11,12,13,14,15-decahydrocyclododeca[<i>b</i>]indole:
 an unexpected product from the demethylation of an indole using Fujita's
 reagent
;
_journal_issue 12
_journal_name_full 'Acta Crystallographica Section C'
_journal_page_first 1916
_journal_page_last 1919
_journal_paper_doi 10.1107/S0108270194003100
_journal_volume 50
_journal_year 1994
_chemical_formula_analytical 'C21 H31 N S'
_chemical_formula_sum 'C21 H31 N S'
_chemical_formula_weight 329.54
_chemical_name_systematic
;
   2-ethylthio-5-methyl-cyclododeca-6,7,8,9,10,11,12,13,14,15-decahydro
   [b]indole,
;
_space_group_IT_number 4
_symmetry_cell_setting monoclinic
_symmetry_space_group_name_Hall 'P 2yb'
_symmetry_space_group_name_H-M 'P 1 21 1'
_cell_angle_alpha 90.
_cell_angle_beta 95.11(2)
_cell_angle_gamma 90.
_cell_formula_units_Z 2
_cell_length_a 13.183(5)
_cell_length_b 7.831(2)
_cell_length_c 9.213(4)
_cell_measurement_reflns_used 29
_cell_measurement_temperature 293(2)
_cell_measurement_theta_max 39
_cell_measurement_theta_min 19
_cell_volume 947.3(6)
_computing_cell_refinement 'LQPARM (Nardelli & Mangia, 1984)'
_computing_data_collection 'local programs'
_computing_data_reduction 'local programs'
_computing_molecular_graphics 'ORTEP (Johnson, 1965)'
_computing_publication_material
;
 PARST (Nardelli, 1983); PARSTCIF (Nardelli, 1991)
;
_computing_structure_refinement 'SHELXL93 (Sheldrick, 1993)'
_computing_structure_solution 'SHELXS86 (Sheldrick, 1986)'
_diffrn_ambient_temperature 293(2)
_diffrn_measurement_device 'Siemens-AED diffractometer'
_diffrn_measurement_method '\q-2\q scan'
_diffrn_radiation_monochromator Ni-filter
_diffrn_radiation_source 'standard Cu anode'
_diffrn_radiation_type 'X-ray Cu K\a~1~'
_diffrn_radiation_wavelength 1.540562
_diffrn_reflns_av_R_equivalents 0.0452
_diffrn_reflns_av_sigmaI/netI 0.0450
_diffrn_reflns_limit_h_max 16
_diffrn_reflns_limit_h_min -16
_diffrn_reflns_limit_k_max 8
_diffrn_reflns_limit_k_min -9
_diffrn_reflns_limit_l_max 11
_diffrn_reflns_limit_l_min -5
_diffrn_reflns_number 2047
_diffrn_reflns_reduction_process
;
;
_diffrn_reflns_theta_max 70.1
_diffrn_reflns_theta_min 3.4
_diffrn_standards_decay_% 'within statistical fluctuation'
_diffrn_standards_interval_count 50
_diffrn_standards_number 1
_exptl_absorpt_coefficient_mu 1.452
_exptl_absorpt_correction_type none
_exptl_crystal_colour colourless
_exptl_crystal_density_diffrn 1.155
_exptl_crystal_description
;
small prisms
;
_exptl_crystal_F_000 360
_exptl_crystal_size_max 0.48
_exptl_crystal_size_mid 0.34
_exptl_crystal_size_min 0.29
_refine_diff_density_max 0.168
_refine_diff_density_min -0.187
_refine_ls_abs_structure_Flack 0.04(3)
_refine_ls_extinction_coef 0.0081(7)
_refine_ls_extinction_method 'F~c~^*^ = kF~c~[1 + 0.001xF~c~^2^\l^3^/sin(2\q)]^-1/4^'
_refine_ls_goodness_of_fit_all 0.949
_refine_ls_goodness_of_fit_obs 1.013
_refine_ls_hydrogen_treatment refall
_refine_ls_matrix_type full
_refine_ls_number_parameters 333
_refine_ls_number_reflns 1941
_refine_ls_number_restraints 1
_refine_ls_restrained_S_all 1.060
_refine_ls_restrained_S_obs 1.012
_refine_ls_R_factor_all 0.0601
_refine_ls_R_factor_obs 0.0326
_refine_ls_shift/esd_max 0.033
_refine_ls_shift/esd_mean 0.005
_refine_ls_structure_factor_coef F^2^
_refine_ls_weighting_details 'w = 1/[\s^2^(F~o~^2^)+(0.0388P)^2^] where P = (F~o~^2^+2F~c~^2^)/3'
_refine_ls_weighting_scheme calc
_refine_ls_wR_factor_all 0.0920
_refine_ls_wR_factor_obs 0.0716
_reflns_number_observed 1394
_reflns_number_total 1943
_reflns_observed_criterion I>2\s(I)
_cod_data_source_file li1099.cif
_cod_data_source_block Y
_cod_depositor_comments
;
The following automatic conversions were performed:

'_refine_ls_weighting_scheme' value ' calc w =
1/[\s^2^(F~o~^2^)+(0.0388P)^2^] where P = (F~o~^2^+2F~c~^2^)/3' was
changed to 'calc'. New tag '_refine_ls_weighting_details' was
created. The value of the new tag was set to 'w =
1/[\s^2^(F~o~^2^)+(0.0388P)^2^] where P = (F~o~^2^+2F~c~^2^)/3'.

Automatic conversion script
Id: cif_fix_values 3143 2015-03-26 13:38:13Z robertas 
;
_cod_original_sg_symbol_H-M 'P 21'
_cod_database_code 2010314

loop_
_symmetry_equiv_pos_as_xyz
'x, y, z'
'-x, y+1/2, -z'

loop_
_atom_site_aniso_label
_atom_site_aniso_U_11
_atom_site_aniso_U_22
_atom_site_aniso_U_33
_atom_site_aniso_U_12
_atom_site_aniso_U_13
_atom_site_aniso_U_23
S1 0.0569(5) 0.0910(8) 0.0782(6) 0.0221(7) -0.0204(4) -0.0246(6)
N1 0.0483(13) 0.0445(17) 0.0481(14) -0.0063(14) 0.0030(11) 0.0039(13)
C1 0.0443(18) 0.061(3) 0.057(2) 0.016(2) -0.0079(15) -0.0078(18)
C2 0.0489(18) 0.054(2) 0.0456(18) 0.0057(18) -0.0052(15) -0.0015(17)
C3 0.0417(15) 0.0430(18) 0.0381(15) 0.0018(15) -0.0033(12) 0.0023(14)
C4 0.0409(15) 0.0407(18) 0.0396(16) 0.0023(15) -0.0031(13) 0.0024(14)
C5 0.0455(17) 0.052(2) 0.0435(18) -0.0064(17) -0.0011(15) 0.0033(16)
C6 0.0553(19) 0.045(2) 0.061(2) -0.015(2) -0.0048(16) 0.0052(18)
C7 0.0535(17) 0.0421(19) 0.0525(18) -0.007(2) -0.0033(14) 0.0038(19)
C8 0.0502(18) 0.072(3) 0.064(2) -0.013(3) -0.0004(16) 0.012(2)
C9 0.051(2) 0.067(3) 0.085(3) -0.003(3) -0.010(2) 0.012(2)
C10 0.051(2) 0.063(3) 0.059(2) -0.000(2) -0.0087(18) 0.0022(19)
C11 0.047(2) 0.065(3) 0.077(3) 0.009(2) 0.002(2) -0.002(2)
C12 0.0484(16) 0.050(2) 0.080(3) -0.001(3) -0.0102(17) -0.0065(19)
C13 0.0504(17) 0.052(2) 0.0548(19) -0.009(2) -0.0076(15) -0.0037(18)
C14 0.0486(17) 0.041(2) 0.0551(19) 0.003(2) -0.0017(14) -0.0056(17)
C15 0.0441(15) 0.0404(18) 0.0400(16) 0.0019(15) -0.0033(13) 0.0011(14)
C16 0.0435(15) 0.048(2) 0.0449(17) 0.0057(16) -0.0032(14) 0.0033(15)
C17 0.0514(19) 0.059(3) 0.056(2) -0.000(2) 0.0086(16) 0.0093(19)
C18 0.0402(18) 0.077(3) 0.068(2) 0.016(2) 0.0057(17) 0.0007(19)
C19 0.072(3) 0.072(3) 0.079(3) 0.003(3) -0.007(3) -0.016(3)
C20 0.083(4) 0.077(4) 0.110(5) -0.022(4) 0.018(3) -0.024(3)
C21 0.075(3) 0.053(3) 0.084(3) -0.025(3) 0.009(3) 0.000(2)

loop_
_atom_site_label
_atom_site_fract_x
_atom_site_fract_y
_atom_site_fract_z
_atom_site_U_iso_or_equiv
_atom_site_thermal_displace_type
_atom_site_calc_flag
_atom_site_calc_attached_atom
_atom_site_type_symbol
S1 0.15738(7) 0.1232(2) 0.57240(10) 0.0769(4) aniso . . S
N1 0.4803(2) 0.5903(4) 0.8176(3) 0.0470(9) aniso . . N
C1 0.2535(3) 0.2575(5) 0.6587(4) 0.0547(11) aniso . . C
C2 0.3548(3) 0.2393(5) 0.6297(4) 0.0500(11) aniso . . C
C3 0.4276(2) 0.3555(4) 0.6900(3) 0.0413(9) aniso . . C
C4 0.5335(2) 0.3805(4) 0.6733(3) 0.0408(10) aniso . . C
C5 0.5944(3) 0.2678(5) 0.5820(4) 0.0472(11) aniso . . C
C6 0.6241(3) 0.0969(5) 0.6513(4) 0.0543(12) aniso . . C
C7 0.7100(2) 0.1085(6) 0.7730(4) 0.0498(11) aniso . . C
C8 0.8149(3) 0.1243(8) 0.7186(4) 0.0621(15) aniso . . C
C9 0.9031(3) 0.1505(6) 0.8357(6) 0.0685(16) aniso . . C
C10 0.8931(3) 0.3087(6) 0.9308(4) 0.0584(14) aniso . . C
C11 0.8922(3) 0.4790(6) 0.8484(5) 0.0633(16) aniso . . C
C12 0.8379(3) 0.6226(7) 0.9190(5) 0.0603(12) aniso . . C
C13 0.7225(3) 0.5967(6) 0.9200(4) 0.0532(11) aniso . . C
C14 0.6657(3) 0.6075(6) 0.7678(4) 0.0485(11) aniso . . C
C15 0.5637(2) 0.5239(4) 0.7509(3) 0.0419(10) aniso . . C
C16 0.3963(2) 0.4896(5) 0.7781(3) 0.0460(10) aniso . . C
C17 0.2957(3) 0.5070(6) 0.8102(4) 0.0551(12) aniso . . C
C18 0.2256(3) 0.3906(6) 0.7488(4) 0.0618(14) aniso . . C
C19 0.1683(4) -0.0681(7) 0.6743(6) 0.0750(16) aniso . . C
C20 0.0791(4) -0.1836(9) 0.6374(8) 0.090(2) aniso . . C
C21 0.4773(4) 0.7468(7) 0.9015(7) 0.0703(18) aniso . . C
H2 0.378(2) 0.151(5) 0.565(3) 0.059(11) iso . C2 H
H51 0.652(2) 0.328(5) 0.561(3) 0.047(9) iso . C5 H
H52 0.556(3) 0.249(6) 0.489(4) 0.072(11) iso . C5 H
H61 0.642(3) 0.022(5) 0.578(4) 0.066(12) iso . C6 H
H62 0.556(3) 0.045(5) 0.685(4) 0.068(12) iso . C6 H
H71 0.710(3) 0.005(7) 0.845(5) 0.089(15) iso . C7 H
H72 0.697(3) 0.206(5) 0.837(4) 0.049(10) iso . C7 H
H81 0.813(3) 0.212(6) 0.654(4) 0.058(13) iso . C8 H
H82 0.829(3) 0.021(7) 0.665(5) 0.073(13) iso . C8 H
H91 0.963(3) 0.167(6) 0.786(4) 0.075(13) iso . C9 H
H92 0.902(3) 0.055(5) 0.894(4) 0.063(13) iso . C9 H
H101 0.951(2) 0.306(5) 1.006(4) 0.055(9) iso . C10 H
H102 0.834(3) 0.310(5) 0.977(3) 0.051(10) iso . C10 H
H111 0.859(2) 0.454(5) 0.761(4) 0.051(10) iso . C11 H
H112 0.965(3) 0.510(6) 0.852(4) 0.084(13) iso . C11 H
H121 0.873(2) 0.639(6) 1.022(4) 0.067(10) iso . C12 H
H122 0.847(3) 0.730(6) 0.865(4) 0.073(13) iso . C12 H
H131 0.699(3) 0.692(5) 0.987(4) 0.059(11) iso . C13 H
H132 0.702(3) 0.477(6) 0.965(4) 0.071(13) iso . C13 H
H141 0.664(3) 0.709(5) 0.745(4) 0.051(11) iso . C14 H
H142 0.710(3) 0.544(4) 0.694(4) 0.055(10) iso . C14 H
H17 0.278(2) 0.595(5) 0.862(3) 0.042(9) iso . C17 H
H18 0.148(3) 0.407(5) 0.769(4) 0.079(12) iso . C18 H
H191 0.182(3) -0.048(6) 0.776(5) 0.080(14) iso . C19 H
H192 0.229(4) -0.118(7) 0.666(5) 0.100(19) iso . C19 H
H201 0.066(4) -0.219(8) 0.524(6) 0.129(19) iso . C20 H
H202 0.022(6) -0.112(11) 0.643(8) 0.19(4) iso . C20 H
H203 0.089(5) -0.293(11) 0.683(8) 0.19(4) iso . C20 H
H211 0.471(4) 0.712(8) 0.988(6) 0.12(3) iso . C21 H
H212 0.534(4) 0.812(8) 0.893(6) 0.13(2) iso . C21 H
H213 0.417(4) 0.818(8) 0.865(5) 0.14(2) iso . C21 H

loop_
_atom_type_symbol
_atom_type_description
_atom_type_scat_dispersion_real
_atom_type_scat_dispersion_imag
_atom_type_scat_source
'S ' 'Sulphur     ' 0.3331 0.5567 'Int. Tab. C, 4.2.6.8, 6.1.1.4'
'N ' 'Nitrogen    ' 0.0311 0.0180 'Int. Tab. C, 4.2.6.8, 6.1.1.4'
'C ' 'Carbon      ' 0.0181 0.0091 'Int. Tab. C, 4.2.6.8, 6.1.1.4'
'H ' 'Hydrogen    ' 0.0000 0.0000 'Int. Tab. C, 4.2.6.8, 6.1.1.4'

loop_
_geom_angle_atom_site_label_1
_geom_angle_atom_site_label_2
_geom_angle_atom_site_label_3
_geom_angle
_geom_angle_publ_flag
C1 S1 C19 104.1(2) no
C16 N1 C21 124.3(3) no
C15 N1 C21 127.1(3) no
C15 N1 C16 108.3(2) no
S1 C1 C18 119.4(3) no
S1 C1 C2 120.7(3) no
C2 C1 C18 119.7(3) no
C1 C2 H2 123(2) no
C1 C2 C3 119.5(3) no
C3 C2 H2 117(2) no
C2 C3 C16 119.1(3) no
C2 C3 C4 133.3(3) no
C4 C3 C16 107.4(3) no
C3 C4 C15 107.2(3) no
C3 C4 C5 123.8(3) no
C5 C4 C15 128.9(3) no
C4 C5 H52 109(2) no
C4 C5 H51 108(2) no
C4 C5 C6 114.4(3) no
H51 C5 H52 105(3) no
C6 C5 H52 110(2) no
C6 C5 H51 110(2) no
C5 C6 H62 106(2) no
C5 C6 H61 109(3) no
C5 C6 C7 113.8(3) no
H61 C6 H62 104(3) no
C7 C6 H62 114(2) no
C7 C6 H61 111(2) no
C6 C7 H72 109(2) no
C6 C7 H71 112(2) no
C6 C7 C8 113.7(3) no
H71 C7 H72 102(4) no
C8 C7 H72 110(2) no
C8 C7 H71 109(2) no
C7 C8 H82 109(2) no
C7 C8 H81 108(2) no
C7 C8 C9 115.9(3) no
H81 C8 H82 107(4) no
C9 C8 H82 108(3) no
C9 C8 H81 110(2) no
C8 C9 H92 104(2) no
C8 C9 H91 107(2) no
C8 C9 C10 114.5(4) no
H91 C9 H92 116(3) no
C10 C9 H92 108(3) no
C10 C9 H91 107(2) no
C9 C10 H102 113(2) no
C9 C10 H101 107(2) no
C9 C10 C11 114.7(4) no
H101 C10 H102 108(3) no
C11 C10 H102 105(2) no
C11 C10 H101 110(2) no
C10 C11 H112 103(3) no
C10 C11 H111 104(2) no
C10 C11 C12 114.7(4) no
H111 C11 H112 119(3) no
C12 C11 H112 107(3) no
C12 C11 H111 109(2) no
C11 C12 H122 110(3) no
C11 C12 H121 107(2) no
C11 C12 C13 114.3(3) no
H121 C12 H122 107(3) no
C13 C12 H122 106(2) no
C13 C12 H121 112(2) no
C12 C13 H132 114(2) no
C12 C13 H131 105(2) no
C12 C13 C14 113.0(3) no
H131 C13 H132 108(3) no
C14 C13 H132 106(2) no
C14 C13 H131 111(2) no
C13 C14 H142 108(2) no
C13 C14 H141 107(2) no
C13 C14 C15 115.7(3) no
H141 C14 H142 107(3) no
C15 C14 H142 106(2) no
C15 C14 H141 113(2) no
C4 C15 C14 129.1(3) no
N1 C15 C14 121.7(3) no
N1 C15 C4 109.2(3) no
N1 C16 C3 107.9(3) no
C3 C16 C17 121.9(3) no
N1 C16 C17 130.1(3) no
C16 C17 H17 120(2) no
C16 C17 C18 117.6(3) no
C18 C17 H17 122(2) no
C1 C18 C17 122.1(4) no
C17 C18 H18 118(2) no
C1 C18 H18 120(2) no
S1 C19 H192 111(3) no
S1 C19 H191 113(3) no
S1 C19 C20 111.5(4) no
H191 C19 H192 94(4) no
C20 C19 H192 114(3) no
C20 C19 H191 114(3) no
C19 C20 H203 112(5) no
C19 C20 H202 104(5) no
C19 C20 H201 115(3) no
H202 C20 H203 125(7) no
H201 C20 H203 102(5) no
H201 C20 H202 99(5) no
N1 C21 H213 110(3) no
N1 C21 H212 111(4) no
N1 C21 H211 104(4) no
H212 C21 H213 107(5) no
H211 C21 H213 110(5) no
H211 C21 H212 114(5) no

loop_
_geom_bond_atom_site_label_1
_geom_bond_atom_site_label_2
_geom_bond_distance
_geom_bond_publ_flag
S1 C1 1.779(4) no
S1 C19 1.767(6) no
N1 C15 1.406(4) no
N1 C16 1.381(4) no
N1 C21 1.452(6) no
C1 C2 1.392(5) no
C1 C18 1.402(6) no
C2 C3 1.402(5) no
C2 H2 0.99(3) no
C3 C4 1.431(4) no
C3 C16 1.411(5) no
C4 C5 1.501(5) no
C4 C15 1.372(4) no
C5 C6 1.519(5) no
C5 H51 0.93(3) no
C5 H52 0.97(3) no
C6 C7 1.523(5) no
C6 H61 0.94(4) no
C6 H62 1.05(3) no
C7 C8 1.517(5) no
C7 H71 1.05(5) no
C7 H72 0.99(3) no
C8 C9 1.527(6) no
C8 H81 0.91(4) no
C8 H82 0.97(4) no
C9 C10 1.530(7) no
C9 H91 0.96(3) no
C9 H92 0.92(4) no
C10 C11 1.535(6) no
C10 H101 0.98(3) no
C10 H102 0.92(3) no
C11 C12 1.511(7) no
C11 H111 0.91(3) no
C11 H112 0.99(4) no
C12 C13 1.536(5) no
C12 H121 1.03(3) no
C12 H122 0.99(4) no
C13 C14 1.532(5) no
C13 H131 1.03(3) no
C13 H132 1.07(4) no
C14 C15 1.491(5) no
C14 H141 0.82(4) no
C14 H142 1.06(3) no
C16 C17 1.391(5) no
C17 C18 1.383(6) no
C17 H17 0.88(3) no
C18 H18 1.07(4) no
C19 C20 1.498(8) no
C19 H191 0.95(4) no
C19 H192 0.89(5) no
C20 H201 1.08(5) no
C20 H202 0.94(7) no
C20 H203 0.96(8) no
C21 H211 0.85(6) no
C21 H212 0.92(5) no
C21 H213 1.01(5) no

loop_
_geom_contact_atom_site_label_1
_geom_contact_atom_site_label_2
_geom_contact_distance
S1 C2 2.763(4)
S1 C18 2.752(5)
S1 C20 2.703(7)
N1 C14 2.530(4)
N1 C17 2.514(4)
C1 C16 2.773(5)
C1 C19 2.796(7)
C2 C4 2.601(5)
C2 C17 2.828(6)
C3 C5 2.586(5)
C3 C18 2.778(5)
C4 C6 2.538(5)
C4 C14 2.586(5)
C5 C7 2.549(5)
C5 C15 2.593(5)
C6 C8 2.545(5)
C7 C9 2.580(5)
C8 C10 2.571(6)
C9 C11 2.580(7)
C10 C12 2.563(7)
C11 C13 2.559(6)
C12 C14 2.559(5)
C13 C15 2.560(4)
C15 C21 2.559(6)
C16 C21 2.505(6)
